data_1518893
loop_
_publ_author_name
'Addo, Ermias Mekuria'
'Chai, Hee-Byung'
'Hymete, Ariaya'
'Yeshak, Mariamawit Yonathan'
'Slebodnick, Carla'
'Kingston, David G. I.'
'Rakotondraibe, L. Harinantenaina'

_publ_section_title
;
 Antiproliferative Constituents of the Roots of Ethiopian Podocarpus
 falcatus and Structure Revision of 2\a-Hydroxynagilactone F and
 Nagilactone I.
;
_journal_issue 4
_journal_name_full 'Journal of natural products'
_journal_page_first 827
_journal_page_last 835
_journal_paper_doi 10.1021/np501062f
_journal_volume 78
_journal_year 2015
_chemical_absolute_configuration ad
_chemical_formula_moiety 'C20 H24 O7'
_chemical_formula_sum 'C20 H24 O7'
_chemical_formula_weight 376.39
_space_group_crystal_system orthorhombic
_space_group_IT_number 19
_space_group_name_Hall 'P 2ac 2ab'
_space_group_name_H-M_alt 'P 21 21 21'
_symmetry_space_group_name_Hall 'P 2ac 2ab'
_symmetry_space_group_name_H-M 'P 21 21 21'
_atom_sites_solution_hydrogens mixed
_atom_sites_solution_primary direct
_audit_creation_date 2014-10-29
_audit_creation_method
;
Olex2 1.2
(compiled 2014.09.19 svn.r3010 for OlexSys, GUI svn.r4874)
;
_cell_angle_alpha 90
_cell_angle_beta 90
_cell_angle_gamma 90
_cell_formula_units_Z 4
_cell_length_a 7.77930(10)
_cell_length_b 11.77260(10)
_cell_length_c 19.7352(3)
_cell_measurement_reflns_used 8424
_cell_measurement_temperature 100.00(10)
_cell_measurement_theta_max 74.4720
_cell_measurement_theta_min 4.3660
_cell_volume 1807.40(4)
_computing_cell_refinement
;
CrysAlisPro, Agilent Technologies,
Version 1.171.37.34 (release 22-05-2014 CrysAlis171 .NET)
(compiled May 22 2014,16:03:01)
;
_computing_data_collection
;
CrysAlisPro, Agilent Technologies,
Version 1.171.37.34 (release 22-05-2014 CrysAlis171 .NET)
(compiled May 22 2014,16:03:01)
;
_computing_data_reduction
;
CrysAlisPro, Agilent Technologies,
Version 1.171.37.34 (release 22-05-2014 CrysAlis171 .NET)
(compiled May 22 2014,16:03:01)
;
_computing_molecular_graphics 'Olex2 (Dolomanov et al., 2009)'
_computing_publication_material 'Olex2 (Dolomanov et al., 2009)'
_computing_structure_refinement 'ShelXL (Sheldrick, 2008)'
_computing_structure_solution 'ShelXT (Sheldrick, 2008)'
_diffrn_ambient_environment N~2~
_diffrn_ambient_temperature 100.00(10)
_diffrn_detector 'CCD plate'
_diffrn_detector_area_resol_mean 4.1587
_diffrn_detector_type Onyx
_diffrn_measured_fraction_theta_full 0.998
_diffrn_measured_fraction_theta_max 0.995
_diffrn_measurement_details
;
  1 omega -126.00  -79.00   1.0000    1.0000
omega____ theta____ kappa____ phi______ frames
    -      -41.9419  -99.0000  -30.0000 47

  2 omega    8.00  120.00   1.0000    1.0000
omega____ theta____ kappa____ phi______ frames
    -       41.9419   77.0000  -30.0000 112

  3 omega    2.00   98.00   1.0000    1.0000
omega____ theta____ kappa____ phi______ frames
    -       41.9419 -125.0000 -150.0000 96

  4 omega   30.00   69.00   1.0000    1.0000
omega____ theta____ kappa____ phi______ frames
    -      107.0000  -30.0000 -150.0000 39

  5 omega   79.00  178.00   1.0000    1.0000
omega____ theta____ kappa____ phi______ frames
    -      107.0000  111.0000    0.0000 99

  6 omega   30.00   69.00   1.0000    1.0000
omega____ theta____ kappa____ phi______ frames
    -      107.0000  -30.0000  -90.0000 39

  7 omega   30.00   69.00   1.0000    1.0000
omega____ theta____ kappa____ phi______ frames
    -      107.0000  -30.0000    0.0000 39

  8 omega   79.00  178.00   1.0000    1.0000
omega____ theta____ kappa____ phi______ frames
    -      107.0000  111.0000   30.0000 99

  9 omega   77.00  178.00   1.0000    1.0000
omega____ theta____ kappa____ phi______ frames
    -      107.0000   30.0000 -150.0000 101

 10 omega   79.00  169.00   1.0000    1.0000
omega____ theta____ kappa____ phi______ frames
    -      107.0000  111.0000 -150.0000 90

 11 omega   37.00   65.00   1.0000    1.0000
omega____ theta____ kappa____ phi______ frames
    -      107.0000  -30.0000  -60.0000 28

 12 omega   32.00   99.00   1.0000    1.0000
omega____ theta____ kappa____ phi______ frames
    -      107.0000  -94.0000  -60.0000 67

 13 omega   75.00  141.00   1.0000    1.0000
omega____ theta____ kappa____ phi______ frames
    -      107.0000   77.0000   30.0000 66

 14 omega   33.00   61.00   1.0000    1.0000
omega____ theta____ kappa____ phi______ frames
    -      107.0000  -46.0000  -16.0000 28
;
_diffrn_measurement_device 'four-circle diffractometer'
_diffrn_measurement_device_type 'Xcalibur, Onyx, Nova'
_diffrn_measurement_method '\w scans'
_diffrn_orient_matrix_UB_11 -0.0107742000
_diffrn_orient_matrix_UB_12 -0.0398584000
_diffrn_orient_matrix_UB_13 -0.0742306000
_diffrn_orient_matrix_UB_21 -0.1676407000
_diffrn_orient_matrix_UB_22 -0.0642637000
_diffrn_orient_matrix_UB_23 0.0160542000
_diffrn_orient_matrix_UB_31 -0.1048384000
_diffrn_orient_matrix_UB_32 0.1067991000
_diffrn_orient_matrix_UB_33 -0.0180740000
_diffrn_radiation_monochromator mirror
_diffrn_radiation_probe x-ray
_diffrn_radiation_type CuK\a
_diffrn_radiation_wavelength 1.54184
_diffrn_reflns_av_R_equivalents 0.0356
_diffrn_reflns_av_unetI/netI 0.0318
_diffrn_reflns_Laue_measured_fraction_full 0.998
_diffrn_reflns_Laue_measured_fraction_max 0.995
_diffrn_reflns_limit_h_max 9
_diffrn_reflns_limit_h_min -9
_diffrn_reflns_limit_k_max 14
_diffrn_reflns_limit_k_min -14
_diffrn_reflns_limit_l_max 21
_diffrn_reflns_limit_l_min -24
_diffrn_reflns_number 11384
_diffrn_reflns_point_group_measured_fraction_full 0.999
_diffrn_reflns_point_group_measured_fraction_max 0.992
_diffrn_reflns_theta_full 67.684
_diffrn_reflns_theta_max 74.703
_diffrn_reflns_theta_min 4.373
_diffrn_source 'sealed X-ray tube'
_diffrn_source_type 'Nova (Cu) X-ray Source'
_exptl_absorpt_coefficient_mu 0.872
_exptl_absorpt_correction_T_max 0.906
_exptl_absorpt_correction_T_min 0.843
_exptl_absorpt_correction_type gaussian
_exptl_absorpt_process_details
;
CrysAlisPro, Agilent Technologies,
Version 1.171.37.34 (release 22-05-2014 CrysAlis171 .NET)
(compiled May 22 2014,16:03:01)
Numerical absorption correction based on gaussian integration over
            a multifaceted crystal model
Empirical absorption correction using spherical harmonics,
 implemented in SCALE3 ABSPACK scaling algorithm.
;
_exptl_crystal_colour colourless
_exptl_crystal_colour_primary colourless
_exptl_crystal_density_diffrn 1.383
_exptl_crystal_description rod
_exptl_crystal_F_000 800
_exptl_crystal_recrystallization_method 'Crystallized from CH3OH'
_exptl_crystal_size_max 0.2794
_exptl_crystal_size_mid 0.1872
_exptl_crystal_size_min 0.1428
_refine_diff_density_max 0.230
_refine_diff_density_min -0.191
_refine_diff_density_rms 0.044
_refine_ls_abs_structure_details
;
 Flack x determined using 1494 quotients [(I+)-(I-)]/[(I+)+(I-)]
 (Parsons, Flack and Wagner, Acta Cryst. B69 (2013) 249-259).
;
_refine_ls_abs_structure_Flack -0.13(8)
_refine_ls_extinction_method none
_refine_ls_goodness_of_fit_ref 1.043
_refine_ls_hydrogen_treatment mixed
_refine_ls_matrix_type full
_refine_ls_number_parameters 252
_refine_ls_number_reflns 3688
_refine_ls_number_restraints 0
_refine_ls_restrained_S_all 1.043
_refine_ls_R_factor_all 0.0356
_refine_ls_R_factor_gt 0.0344
_refine_ls_shift/su_max 0.000
_refine_ls_shift/su_mean 0.000
_refine_ls_structure_factor_coef Fsqd
_refine_ls_weighting_details 'w=1/[\s^2^(Fo^2^)+(0.0570P)^2^+0.2950P] where P=(Fo^2^+2Fc^2^)/3'
_refine_ls_weighting_scheme calc
_refine_ls_wR_factor_gt 0.0920
_refine_ls_wR_factor_ref 0.0931
_reflns_Friedel_coverage 0.731
_reflns_Friedel_fraction_full 1.000
_reflns_Friedel_fraction_max 0.988
_reflns_number_gt 3564
_reflns_number_total 3688
_reflns_threshold_expression 'I > 2\s(I)'
_cod_data_source_file np501062f_si_002.cif
_cod_data_source_block cs2145
_cod_depositor_comments 'Adding full bibliography for 1518892--1518894.cif.'
_cod_database_code 1518893
_shelxl_version_number 2014/6
_chemical_oxdiff_formula 'C20 H24 O7'
_chemical_oxdiff_usercomment 'Yixi Liu / David Kingston (ERXR-2)'
_shelx_space_group_comment
;
The symmetry employed for this shelxl refinement is uniquely defined
by the following loop, which should always be used as a source of
symmetry information in preference to the above space-group names.
They are only intended as comments.
;
_olex2_refinement_description
;
1. Fixed Uiso
 At 1.2 times of:
  All C(H) groups, All C(H,H) groups
 At 1.5 times of:
  All C(H,H,H) groups
2.a Ternary CH refined with riding coordinates:
 C4(H4), C10(H10), C13(H13), C14(H14), C17(H17)
2.b Secondary CH2 refined with riding coordinates:
 C3(H3A,H3B), C5(H5A,H5B)
2.c Aromatic/amide H refined with riding coordinates:
 C8(H8), C12(H12)
2.d Idealised Me refined as rotating group:
 C15(H15A,H15B,H15C), C16(H16A,H16B,H16C), C19(H19A,H19B,H19C), C20(H20A,H20B,
 H20C)
;
_olex2_submission_original_sample_id ERXR-2
_olex2_submission_special_instructions 'No special instructions were received'

loop_
_space_group_symop_operation_xyz
'x, y, z'
'-x+1/2, -y, z+1/2'
'-x, y+1/2, -z+1/2'
'x+1/2, -y+1/2, -z'

loop_
_atom_site_label
_atom_site_type_symbol
_atom_site_fract_x
_atom_site_fract_y
_atom_site_fract_z
_atom_site_U_iso_or_equiv
_atom_site_adp_type
_atom_site_occupancy
_atom_site_site_symmetry_order
_atom_site_calc_flag
_atom_site_refinement_flags_posn
O1 O 0.90499(17) 0.45297(13) 0.56679(7) 0.0224(3) Uani 1 1 d .
O2 O 0.9034(2) 0.57958(15) 0.48292(9) 0.0333(4) Uani 1 1 d .
O3 O 0.2564(2) 0.55519(14) 0.45834(8) 0.0271(3) Uani 1 1 d .
H3 H 0.146(6) 0.557(4) 0.468(2) 0.070(11) Uiso 1 1 d .
O4 O 0.2165(2) 0.10734(15) 0.71867(9) 0.0322(4) Uani 1 1 d .
O5 O 0.49902(18) 0.09964(12) 0.71380(8) 0.0240(3) Uani 1 1 d .
O6 O 0.8849(2) 0.09136(16) 0.83325(8) 0.0386(4) Uani 1 1 d .
O7 O 0.7680(3) 0.24206(14) 0.78429(9) 0.0413(5) Uani 1 1 d .
C1 C 0.8327(3) 0.53814(18) 0.53168(11) 0.0236(4) Uani 1 1 d .
C2 C 0.6601(2) 0.57287(16) 0.56157(11) 0.0217(4) Uani 1 1 d .
C3 C 0.5271(3) 0.59592(17) 0.50530(12) 0.0245(4) Uani 1 1 d .
H3A H 0.5225 0.6787 0.4967 0.029 Uiso 1 1 calc R
H3B H 0.5664 0.5587 0.4631 0.029 Uiso 1 1 calc R
C4 C 0.3452(2) 0.55399(16) 0.52176(10) 0.0203(4) Uani 1 1 d .
H4 H 0.2895 0.6109 0.5523 0.024 Uiso 1 1 calc R
C5 C 0.3327(2) 0.43530(17) 0.55611(11) 0.0228(4) Uani 1 1 d .
H5A H 0.2688 0.4434 0.5992 0.027 Uiso 1 1 calc R
H5B H 0.2652 0.3843 0.5264 0.027 Uiso 1 1 calc R
C6 C 0.5062(2) 0.37930(16) 0.57093(10) 0.0178(4) Uani 1 1 d .
C7 C 0.4954(2) 0.28185(16) 0.62079(10) 0.0182(4) Uani 1 1 d .
C8 C 0.3496(3) 0.23031(17) 0.63990(10) 0.0208(4) Uani 1 1 d .
H8 H 0.2447 0.2518 0.6189 0.025 Uiso 1 1 calc R
C9 C 0.3468(3) 0.14163(17) 0.69236(11) 0.0230(4) Uani 1 1 d .
C10 C 0.6534(3) 0.11924(17) 0.67297(10) 0.0210(4) Uani 1 1 d .
H10 H 0.6455 0.0684 0.6325 0.025 Uiso 1 1 calc R
C11 C 0.6601(3) 0.23971(16) 0.64718(10) 0.0195(4) Uani 1 1 d .
C12 C 0.8033(2) 0.30274(17) 0.64308(10) 0.0211(4) Uani 1 1 d .
H12 H 0.9116 0.2682 0.6515 0.025 Uiso 1 1 calc R
C13 C 0.7960(2) 0.42603(17) 0.62556(10) 0.0200(4) Uani 1 1 d .
H13 H 0.8382 0.4706 0.6653 0.024 Uiso 1 1 calc R
C14 C 0.6181(2) 0.46983(16) 0.60627(10) 0.0183(4) Uani 1 1 d .
H14 H 0.5578 0.4965 0.6481 0.022 Uiso 1 1 calc R
C15 C 0.6902(3) 0.67860(18) 0.60580(13) 0.0303(5) Uani 1 1 d .
H15A H 0.5809 0.7028 0.6259 0.045 Uiso 1 1 calc GR
H15B H 0.7367 0.7401 0.5778 0.045 Uiso 1 1 calc GR
H15C H 0.7720 0.6603 0.6419 0.045 Uiso 1 1 calc GR
C16 C 0.5833(3) 0.33039(17) 0.50482(10) 0.0218(4) Uani 1 1 d .
H16A H 0.7027 0.3075 0.5129 0.033 Uiso 1 1 calc GR
H16B H 0.5799 0.3885 0.4693 0.033 Uiso 1 1 calc GR
H16C H 0.5162 0.2642 0.4904 0.033 Uiso 1 1 calc GR
C17 C 0.8028(3) 0.07654(17) 0.71607(11) 0.0225(4) Uani 1 1 d .
H17 H 0.9104 0.0928 0.6900 0.027 Uiso 1 1 calc R
C18 C 0.8216(3) 0.13535(18) 0.78450(11) 0.0239(4) Uani 1 1 d .
C19 C 0.7975(4) 0.3071(2) 0.84513(12) 0.0425(6) Uani 1 1 d .
H19A H 0.7786 0.3879 0.8357 0.064 Uiso 1 1 calc GR
H19B H 0.9161 0.2957 0.8604 0.064 Uiso 1 1 calc GR
H19C H 0.7178 0.2821 0.8806 0.064 Uiso 1 1 calc GR
C20 C 0.7937(3) -0.05261(18) 0.72510(13) 0.0309(5) Uani 1 1 d .
H20A H 0.8946 -0.0787 0.7504 0.046 Uiso 1 1 calc GR
H20B H 0.7916 -0.0893 0.6805 0.046 Uiso 1 1 calc GR
H20C H 0.6891 -0.0724 0.7501 0.046 Uiso 1 1 calc GR

loop_
_atom_site_aniso_label
_atom_site_aniso_U_11
_atom_site_aniso_U_22
_atom_site_aniso_U_33
_atom_site_aniso_U_23
_atom_site_aniso_U_13
_atom_site_aniso_U_12
O1 0.0148(6) 0.0273(7) 0.0252(7) 0.0052(6) 0.0013(5) -0.0022(5)
O2 0.0211(7) 0.0441(9) 0.0346(8) 0.0165(7) 0.0021(6) -0.0019(7)
O3 0.0228(7) 0.0352(8) 0.0233(7) 0.0043(6) -0.0037(6) -0.0007(6)
O4 0.0209(7) 0.0379(9) 0.0378(9) 0.0122(7) 0.0018(7) -0.0056(6)
O5 0.0185(7) 0.0259(7) 0.0275(7) 0.0071(6) 0.0010(6) -0.0004(5)
O6 0.0435(10) 0.0479(10) 0.0244(8) 0.0054(7) -0.0031(7) 0.0155(8)
O7 0.0753(14) 0.0246(8) 0.0241(8) -0.0020(6) -0.0114(9) 0.0068(8)
C1 0.0179(9) 0.0270(9) 0.0258(10) 0.0047(8) -0.0030(8) -0.0047(8)
C2 0.0188(9) 0.0196(9) 0.0266(9) 0.0033(7) -0.0024(8) -0.0031(7)
C3 0.0212(9) 0.0227(9) 0.0297(11) 0.0071(8) -0.0018(8) -0.0009(8)
C4 0.0186(8) 0.0210(9) 0.0214(9) 0.0018(7) -0.0010(8) 0.0026(7)
C5 0.0160(8) 0.0213(9) 0.0310(10) 0.0049(8) -0.0028(8) 0.0007(7)
C6 0.0151(8) 0.0183(8) 0.0200(9) 0.0002(7) -0.0008(7) 0.0002(7)
C7 0.0175(9) 0.0183(8) 0.0190(9) -0.0027(7) -0.0014(7) -0.0004(7)
C8 0.0177(9) 0.0214(9) 0.0234(9) -0.0008(7) -0.0019(8) -0.0001(7)
C9 0.0190(9) 0.0229(9) 0.0272(10) 0.0012(8) -0.0008(8) -0.0025(8)
C10 0.0193(9) 0.0213(9) 0.0225(9) 0.0023(7) 0.0016(8) 0.0004(7)
C11 0.0179(9) 0.0210(9) 0.0195(9) -0.0003(7) -0.0009(8) 0.0019(7)
C12 0.0165(8) 0.0249(9) 0.0219(9) 0.0027(8) -0.0007(7) 0.0025(7)
C13 0.0153(8) 0.0233(9) 0.0213(9) 0.0019(7) 0.0001(7) -0.0026(7)
C14 0.0168(8) 0.0188(8) 0.0192(9) -0.0003(7) -0.0005(7) -0.0014(7)
C15 0.0296(10) 0.0200(9) 0.0412(12) -0.0009(9) -0.0034(10) -0.0036(8)
C16 0.0234(9) 0.0223(9) 0.0196(9) -0.0025(8) 0.0001(8) -0.0006(8)
C17 0.0221(9) 0.0210(9) 0.0243(9) 0.0028(8) 0.0003(8) 0.0026(8)
C18 0.0200(9) 0.0269(10) 0.0246(10) 0.0056(8) -0.0004(8) 0.0003(8)
C19 0.0718(19) 0.0307(11) 0.0250(12) -0.0032(9) 0.0006(12) -0.0085(12)
C20 0.0329(11) 0.0221(10) 0.0377(12) 0.0051(9) -0.0029(10) 0.0060(9)

loop_
_atom_type_symbol
_atom_type_description
_atom_type_scat_dispersion_real
_atom_type_scat_dispersion_imag
_atom_type_scat_source
C C 0.0181 0.0091 'International Tables Vol C Tables 4.2.6.8 and 6.1.1.4'
H H 0.0000 0.0000 'International Tables Vol C Tables 4.2.6.8 and 6.1.1.4'
O O 0.0492 0.0322 'International Tables Vol C Tables 4.2.6.8 and 6.1.1.4'

loop_
_exptl_crystal_face_index_h
_exptl_crystal_face_index_k
_exptl_crystal_face_index_l
_exptl_crystal_face_perp_dist
_exptl_oxdiff_crystal_face_indexfrac_h
_exptl_oxdiff_crystal_face_indexfrac_k
_exptl_oxdiff_crystal_face_indexfrac_l
_exptl_oxdiff_crystal_face_x
_exptl_oxdiff_crystal_face_y
_exptl_oxdiff_crystal_face_z
0 -1 -1 0.0889 -0.0010 -1.0006 -0.9981 0.1140 0.0484 -0.0887
0 1 1 0.0889 0.0010 1.0006 0.9981 -0.1140 -0.0484 0.0887
1 0 0 0.0936 1.0000 -0.0002 -0.0028 -0.0106 -0.1677 -0.1048
-1 0 0 0.0936 -1.0000 0.0002 0.0028 0.0106 0.1677 0.1048
0 1 -1 0.0714 -0.0001 0.9993 -1.0013 0.0345 -0.0803 0.1248
0 -1 1 0.0714 0.0001 -0.9993 1.0013 -0.0345 0.0803 -0.1248

loop_
_geom_angle_atom_site_label_1
_geom_angle_atom_site_label_2
_geom_angle_atom_site_label_3
_geom_angle
C1 O1 C13 109.06(15)
C9 O5 C10 119.25(16)
C18 O7 C19 116.82(19)
O1 C1 C2 111.73(17)
O2 C1 O1 121.37(19)
O2 C1 C2 126.90(19)
C1 C2 C3 111.11(17)
C1 C2 C14 101.44(15)
C1 C2 C15 107.67(16)
C14 C2 C3 114.19(16)
C14 C2 C15 110.22(18)
C15 C2 C3 111.61(17)
C4 C3 C2 114.22(17)
O3 C4 C3 104.90(15)
O3 C4 C5 111.10(16)
C3 C4 C5 116.06(16)
C6 C5 C4 114.51(15)
C5 C6 C14 106.65(15)
C5 C6 C16 109.95(16)
C7 C6 C5 113.70(15)
C7 C6 C14 105.12(15)
C7 C6 C16 106.71(15)
C14 C6 C16 114.79(16)
C8 C7 C6 124.95(17)
C8 C7 C11 119.03(17)
C11 C7 C6 115.98(16)
C7 C8 C9 122.15(18)
O4 C9 O5 118.58(18)
O4 C9 C8 123.52(19)
O5 C9 C8 117.86(17)
O5 C10 C11 111.26(16)
O5 C10 C17 105.43(16)
C11 C10 C17 118.14(17)
C7 C11 C10 114.00(17)
C12 C11 C7 121.07(18)
C12 C11 C10 124.75(18)
C11 C12 C13 121.38(18)
O1 C13 C12 111.74(16)
O1 C13 C14 104.67(14)
C12 C13 C14 114.88(16)
C2 C14 C6 113.97(16)
C13 C14 C2 102.54(15)
C13 C14 C6 113.04(15)
C10 C17 C20 110.88(17)
C18 C17 C10 114.66(17)
C18 C17 C20 110.61(18)
O6 C18 O7 122.8(2)
O6 C18 C17 123.7(2)
O7 C18 C17 113.46(18)

loop_
_geom_bond_atom_site_label_1
_geom_bond_atom_site_label_2
_geom_bond_distance
O1 C1 1.342(3)
O1 C13 1.471(2)
O2 C1 1.211(3)
O3 C4 1.430(2)
O4 C9 1.208(3)
O5 C9 1.351(2)
O5 C10 1.464(2)
O6 C18 1.198(3)
O7 C18 1.324(3)
O7 C19 1.443(3)
C1 C2 1.522(3)
C2 C3 1.542(3)
C2 C14 1.535(3)
C2 C15 1.538(3)
C3 C4 1.533(3)
C4 C5 1.556(3)
C5 C6 1.530(3)
C6 C7 1.514(3)
C6 C14 1.543(3)
C6 C16 1.547(3)
C7 C8 1.340(3)
C7 C11 1.470(3)
C8 C9 1.470(3)
C10 C11 1.508(3)
C10 C17 1.526(3)
C11 C12 1.340(3)
C12 C13 1.493(3)
C13 C14 1.525(3)
C17 C18 1.524(3)
C17 C20 1.532(3)

loop_
_geom_hbond_atom_site_label_D
_geom_hbond_atom_site_label_H
_geom_hbond_atom_site_label_A
_geom_hbond_distance_DH
_geom_hbond_distance_HA
_geom_hbond_distance_DA
_geom_hbond_angle_DHA
_geom_hbond_site_symmetry_A
O3 H3 O2 0.88(5) 1.93(5) 2.804(2) 173(4) 1_455
